data_2236001
loop_
_publ_author_name
'Barot, Vijay M.'
'Jotani, Mukesh M.'
'Maheta, Jeshal G.'

_publ_section_title
;
 2-(4-Methylphenyl)-7-(2-methylpropoxy)-4<i>H</i>-chromen-4-one--6-chloro-2-(4-methylphenyl)-7-(2-methylpropoxy)-4<i>H</i>-chromen-4-one
 (19/1)
;
_journal_coeditor_code TK5116
_journal_issue 8
_journal_name_full 'Acta Crystallographica Section E'
_journal_page_first o2582
_journal_page_last o2583
_journal_paper_doi 10.1107/S1600536812033430
_journal_volume 68
_journal_year 2012
_chemical_formula_iupac '0.95C20 H20 O3, 0.05C20 H19 Cl O3'
_chemical_formula_moiety '0.95(C20 H20 O3), 0.05(C20 H19 Cl O3)'
_chemical_formula_sum 'C20 H19.95 Cl0.05 O3'
_chemical_formula_weight 310.19
_chemical_name_systematic
;
2-(4-Methylphenyl)-7-(2-methylpropoxy)-4<i>H</i>-chromen-4-one--
6-chloro-2-(4-methylphenyl)-7-(2-methylpropoxy)-4<i>H</i>-chromen-4-one (19/1)
;
_space_group_IT_number 2
_symmetry_cell_setting triclinic
_symmetry_space_group_name_Hall '-P 1'
_symmetry_space_group_name_H-M 'P -1'
_atom_sites_solution_hydrogens geom
_atom_sites_solution_primary direct
_atom_sites_solution_secondary difmap
_cell_angle_alpha 75.171(2)
_cell_angle_beta 65.865(2)
_cell_angle_gamma 69.8330(10)
_cell_formula_units_Z 2
_cell_length_a 9.0371(2)
_cell_length_b 9.6216(2)
_cell_length_c 11.0308(3)
_cell_measurement_reflns_used 5339
_cell_measurement_temperature 293(2)
_cell_measurement_theta_max 25.0
_cell_measurement_theta_min 3.0
_cell_volume 814.20(4)
_computing_cell_refinement 'APEX2 and SAINT (Bruker, 2004)'
_computing_data_collection 'APEX2 (Bruker, 2004)'
_computing_data_reduction 'SAINT and XPREP (Bruker, 2004)'
_computing_molecular_graphics 'PLATON (Spek, 2009)'
_computing_publication_material 'SHELXL97 (Sheldrick, 2008)'
_computing_structure_refinement 'SHELXL97 (Sheldrick, 2008)'
_computing_structure_solution 'SIR92 (Altomare <i>et al.</i>, 1999)'
_diffrn_ambient_temperature 293(2)
_diffrn_measured_fraction_theta_full 0.995
_diffrn_measured_fraction_theta_max 0.995
_diffrn_measurement_device_type 'Bruker Kappa APEXII CCD'
_diffrn_measurement_method '\w and \f scan'
_diffrn_radiation_monochromator graphite
_diffrn_radiation_source 'fine-focus sealed tube'
_diffrn_radiation_type MoK\a
_diffrn_radiation_wavelength 0.71069
_diffrn_reflns_av_R_equivalents 0.0262
_diffrn_reflns_av_sigmaI/netI 0.0235
_diffrn_reflns_limit_h_max 11
_diffrn_reflns_limit_h_min -11
_diffrn_reflns_limit_k_max 12
_diffrn_reflns_limit_k_min -12
_diffrn_reflns_limit_l_max 14
_diffrn_reflns_limit_l_min -14
_diffrn_reflns_number 18174
_diffrn_reflns_theta_full 25.00
_diffrn_reflns_theta_max 27.82
_diffrn_reflns_theta_min 2.28
_diffrn_standards_decay_% 0
_exptl_absorpt_coefficient_mu 0.092
_exptl_absorpt_correction_T_max 0.982
_exptl_absorpt_correction_T_min 0.973
_exptl_absorpt_correction_type multi-scan
_exptl_absorpt_process_details '(SADABS; Bruker, 2004)'
_exptl_crystal_colour colourless
_exptl_crystal_density_diffrn 1.265
_exptl_crystal_density_method 'not measured'
_exptl_crystal_description block
_exptl_crystal_F_000 329.6
_exptl_crystal_size_max 0.30
_exptl_crystal_size_mid 0.20
_exptl_crystal_size_min 0.20
_refine_diff_density_max 0.336
_refine_diff_density_min -0.171
_refine_ls_extinction_method none
_refine_ls_goodness_of_fit_ref 1.056
_refine_ls_hydrogen_treatment constr
_refine_ls_matrix_type full
_refine_ls_number_parameters 219
_refine_ls_number_reflns 3847
_refine_ls_number_restraints 0
_refine_ls_restrained_S_all 1.056
_refine_ls_R_factor_all 0.0692
_refine_ls_R_factor_gt 0.0475
_refine_ls_shift/su_max 0.005
_refine_ls_shift/su_mean 0.000
_refine_ls_structure_factor_coef Fsqd
_refine_ls_weighting_details 'calc w=1/[\s^2^(Fo^2^)+(0.0582P)^2^+0.1669P] where P=(Fo^2^+2Fc^2^)/3'
_refine_ls_weighting_scheme calc
_refine_ls_wR_factor_gt 0.1233
_refine_ls_wR_factor_ref 0.1360
_reflns_number_gt 2737
_reflns_number_total 3847
_reflns_threshold_expression I>2\s(I)
_cod_data_source_file tk5116.cif
_cod_data_source_block I
_cod_database_code 2236001
_cod_database_fobs_code 2236001

loop_
_symmetry_equiv_pos_as_xyz
'x, y, z'
'-x, -y, -z'

loop_
_atom_site_type_symbol
_atom_site_label
_atom_site_fract_x
_atom_site_fract_y
_atom_site_fract_z
_atom_site_U_iso_or_equiv
_atom_site_adp_type
_atom_site_calc_flag
_atom_site_refinement_flags
_atom_site_occupancy
_atom_site_symmetry_multiplicity
_atom_site_disorder_assembly
_atom_site_disorder_group
O O1 0.96616(14) -0.37259(11) 0.75225(11) 0.0496(3) Uani d . 1 1 . .
O O2 0.73241(16) 0.33677(12) 0.64615(12) 0.0611(3) Uani d . 1 1 . .
O O3 0.72302(13) 0.01688(10) 0.47020(10) 0.0427(3) Uani d . 1 1 . .
C C1 0.9533(3) -0.6722(2) 0.8857(2) 0.0753(6) Uani d . 1 1 . .
H H1B 1.0079 -0.7685 0.9223 0.113 Uiso calc R 1 1 . .
H H1C 0.8465 -0.6739 0.8881 0.113 Uiso calc R 1 1 . .
H H1A 0.9360 -0.5981 0.9377 0.113 Uiso calc R 1 1 . .
C C2 1.0620(2) -0.63483(17) 0.74312(17) 0.0502(4) Uani d . 1 1 . .
H H2 1.0725 -0.7099 0.6924 0.060 Uiso calc R 1 1 . .
C C3 1.2383(2) -0.6446(2) 0.7309(3) 0.0807(7) Uani d . 1 1 . .
H H3C 1.3039 -0.6216 0.6384 0.121 Uiso calc R 1 1 . .
H H3A 1.2900 -0.7440 0.7645 0.121 Uiso calc R 1 1 . .
H H3B 1.2327 -0.5746 0.7820 0.121 Uiso calc R 1 1 . .
C C4 0.9825(2) -0.48407(16) 0.67936(16) 0.0464(4) Uani d . 1 1 . .
H H4A 1.0526 -0.4655 0.5862 0.056 Uiso calc R 1 1 . .
H H4B 0.8726 -0.4815 0.6828 0.056 Uiso calc R 1 1 . .
C C5 0.90580(18) -0.22724(16) 0.70937(15) 0.0412(3) Uani d . 1 1 A .
C C6 0.9127(2) -0.12487(17) 0.77583(16) 0.0471(4) Uani d . 1 1 . .
H H6 0.9567 -0.1590 0.8443 0.057 Uiso calc PR 0.9470(18) 1 A 1
C C7 0.8550(2) 0.02482(17) 0.74021(16) 0.0467(4) Uani d . 1 1 A .
H H7 0.8601 0.0919 0.7851 0.056 Uiso calc R 1 1 . .
C C8 0.78841(17) 0.07948(16) 0.63740(14) 0.0398(3) Uani d . 1 1 . .
C C9 0.78410(17) -0.02488(15) 0.57358(14) 0.0373(3) Uani d . 1 1 A .
C C10 0.84152(17) -0.17760(15) 0.60726(14) 0.0397(3) Uani d . 1 1 . .
H H10 0.8369 -0.2447 0.5623 0.048 Uiso calc R 1 1 A .
C C11 0.72965(19) 0.23849(16) 0.59441(15) 0.0446(4) Uani d . 1 1 A .
C C12 0.67062(19) 0.27121(16) 0.48452(16) 0.0455(4) Uani d . 1 1 . .
H H12 0.6314 0.3707 0.4520 0.055 Uiso calc R 1 1 A .
C C13 0.66968(17) 0.16449(15) 0.42691(15) 0.0406(3) Uani d . 1 1 A .
C C14 0.61702(18) 0.18806(16) 0.31181(15) 0.0425(3) Uani d . 1 1 . .
C C15 0.5271(2) 0.32770(17) 0.26928(16) 0.0485(4) Uani d . 1 1 A .
H H15 0.4986 0.4081 0.3142 0.058 Uiso calc R 1 1 . .
C C16 0.4797(2) 0.34794(17) 0.16082(17) 0.0507(4) Uani d . 1 1 . .
H H16 0.4203 0.4427 0.1334 0.061 Uiso calc R 1 1 A .
C C17 0.5174(2) 0.23220(18) 0.09144(16) 0.0489(4) Uani d . 1 1 A .
C C18 0.6088(3) 0.09398(19) 0.13338(19) 0.0627(5) Uani d . 1 1 . .
H H18 0.6381 0.0141 0.0877 0.075 Uiso calc R 1 1 A .
C C19 0.6579(2) 0.07170(18) 0.24164(19) 0.0587(5) Uani d . 1 1 A .
H H19 0.7191 -0.0227 0.2678 0.070 Uiso calc R 1 1 . .
C C20 0.4595(2) 0.2551(2) -0.02344(18) 0.0628(5) Uani d . 1 1 . .
H H20A 0.5374 0.2937 -0.1039 0.094 Uiso calc R 1 1 A .
H H20B 0.3498 0.3249 -0.0052 0.094 Uiso calc R 1 1 . .
H H20C 0.4543 0.1615 -0.0348 0.094 Uiso calc R 1 1 . .
Cl Cl1 0.9913(10) -0.1791(10) 0.9090(9) 0.060(3) Uani d P 0.0530(18) 1 A 1

loop_
_atom_site_aniso_label
_atom_site_aniso_U_11
_atom_site_aniso_U_22
_atom_site_aniso_U_33
_atom_site_aniso_U_12
_atom_site_aniso_U_13
_atom_site_aniso_U_23
O1 0.0659(7) 0.0342(6) 0.0515(7) -0.0061(5) -0.0312(6) -0.0029(5)
O2 0.0839(9) 0.0380(6) 0.0665(8) -0.0159(6) -0.0280(7) -0.0138(5)
O3 0.0506(6) 0.0282(5) 0.0497(6) -0.0065(4) -0.0231(5) -0.0029(4)
C1 0.1004(16) 0.0513(11) 0.0633(12) -0.0210(11) -0.0291(12) 0.0109(9)
C2 0.0599(10) 0.0339(8) 0.0580(10) -0.0101(7) -0.0277(8) -0.0004(7)
C3 0.0635(12) 0.0462(10) 0.132(2) -0.0063(9) -0.0503(13) 0.0042(11)
C4 0.0549(9) 0.0370(8) 0.0483(9) -0.0088(7) -0.0225(7) -0.0050(7)
C5 0.0415(8) 0.0339(7) 0.0433(8) -0.0072(6) -0.0135(7) -0.0037(6)
C6 0.0529(9) 0.0455(9) 0.0457(9) -0.0121(7) -0.0212(7) -0.0062(7)
C7 0.0517(9) 0.0428(9) 0.0487(9) -0.0137(7) -0.0164(7) -0.0121(7)
C8 0.0381(7) 0.0348(7) 0.0422(8) -0.0108(6) -0.0075(6) -0.0079(6)
C9 0.0356(7) 0.0344(7) 0.0382(8) -0.0092(6) -0.0102(6) -0.0039(6)
C10 0.0424(8) 0.0325(7) 0.0428(8) -0.0091(6) -0.0142(7) -0.0055(6)
C11 0.0455(8) 0.0356(8) 0.0477(9) -0.0117(6) -0.0086(7) -0.0099(6)
C12 0.0479(9) 0.0287(7) 0.0521(9) -0.0057(6) -0.0146(7) -0.0045(6)
C13 0.0376(7) 0.0305(7) 0.0459(8) -0.0066(6) -0.0111(6) -0.0021(6)
C14 0.0424(8) 0.0321(7) 0.0478(9) -0.0083(6) -0.0149(7) -0.0010(6)
C15 0.0510(9) 0.0331(8) 0.0560(10) -0.0065(7) -0.0190(8) -0.0040(7)
C16 0.0494(9) 0.0361(8) 0.0589(10) -0.0077(7) -0.0224(8) 0.0062(7)
C17 0.0473(9) 0.0475(9) 0.0483(9) -0.0161(7) -0.0169(7) 0.0039(7)
C18 0.0868(13) 0.0410(9) 0.0661(12) -0.0078(9) -0.0392(11) -0.0094(8)
C19 0.0780(12) 0.0320(8) 0.0685(11) 0.0000(8) -0.0408(10) -0.0060(7)
C20 0.0691(12) 0.0642(12) 0.0582(11) -0.0207(9) -0.0303(9) 0.0033(9)
Cl1 0.053(5) 0.061(6) 0.059(5) -0.016(4) -0.016(4) -0.001(4)

loop_
_atom_type_symbol
_atom_type_description
_atom_type_scat_dispersion_real
_atom_type_scat_dispersion_imag
_atom_type_scat_source
C C 0.0033 0.0016 'International Tables Vol C Tables 4.2.6.8 and 6.1.1.4'
H H 0.0000 0.0000 'International Tables Vol C Tables 4.2.6.8 and 6.1.1.4'
O O 0.0106 0.0060 'International Tables Vol C Tables 4.2.6.8 and 6.1.1.4'
Cl Cl 0.1484 0.1585 'International Tables Vol C Tables 4.2.6.8 and 6.1.1.4'

loop_
_geom_angle_atom_site_label_1
_geom_angle_atom_site_label_2
_geom_angle_atom_site_label_3
_geom_angle
C5 O1 C4 118.87(11)
C13 O3 C9 119.23(11)
C2 C1 H1B 109.5
C2 C1 H1C 109.5
H1B C1 H1C 109.5
C2 C1 H1A 109.5
H1B C1 H1A 109.5
H1C C1 H1A 109.5
C1 C2 C4 112.08(15)
C1 C2 C3 112.10(17)
C4 C2 C3 110.95(14)
C1 C2 H2 107.1
C4 C2 H2 107.1
C3 C2 H2 107.1
C2 C3 H3C 109.5
C2 C3 H3A 109.5
H3C C3 H3A 109.5
C2 C3 H3B 109.5
H3C C3 H3B 109.5
H3A C3 H3B 109.5
O1 C4 C2 107.95(12)
O1 C4 H4A 110.1
C2 C4 H4A 110.1
O1 C4 H4B 110.1
C2 C4 H4B 110.1
H4A C4 H4B 108.4
O1 C5 C10 124.33(13)
O1 C5 C6 115.33(13)
C10 C5 C6 120.34(13)
C7 C6 C5 120.05(14)
C7 C6 Cl1 116.7(3)
C5 C6 Cl1 123.2(3)
C7 C6 H6 120.0
C5 C6 H6 120.0
C6 C7 C8 121.26(13)
C6 C7 H7 119.4
C8 C7 H7 119.4
C9 C8 C7 117.11(13)
C9 C8 C11 120.11(13)
C7 C8 C11 122.75(13)
O3 C9 C8 121.81(12)
O3 C9 C10 115.07(12)
C8 C9 C10 123.12(13)
C5 C10 C9 118.11(13)
C5 C10 H10 120.9
C9 C10 H10 120.9
O2 C11 C12 122.81(14)
O2 C11 C8 123.12(14)
C12 C11 C8 114.06(12)
C13 C12 C11 122.91(13)
C13 C12 H12 118.5
C11 C12 H12 118.5
C12 C13 O3 121.86(13)
C12 C13 C14 126.37(13)
O3 C13 C14 111.77(12)
C19 C14 C15 118.04(14)
C19 C14 C13 120.87(13)
C15 C14 C13 121.09(14)
C16 C15 C14 120.31(14)
C16 C15 H15 119.8
C14 C15 H15 119.8
C15 C16 C17 122.14(14)
C15 C16 H16 118.9
C17 C16 H16 118.9
C16 C17 C18 117.17(15)
C16 C17 C20 121.40(15)
C18 C17 C20 121.43(16)
C19 C18 C17 121.49(16)
C19 C18 H18 119.3
C17 C18 H18 119.3
C18 C19 C14 120.84(15)
C18 C19 H19 119.6
C14 C19 H19 119.6
C17 C20 H20A 109.5
C17 C20 H20B 109.5
H20A C20 H20B 109.5
C17 C20 H20C 109.5
H20A C20 H20C 109.5
H20B C20 H20C 109.5

loop_
_geom_bond_atom_site_label_1
_geom_bond_atom_site_label_2
_geom_bond_distance
O1 C5 1.3503(17)
O1 C4 1.4333(17)
O2 C11 1.2348(17)
O3 C13 1.3589(16)
O3 C9 1.3762(17)
C1 C2 1.503(3)
C1 H1B 0.9600
C1 H1C 0.9600
C1 H1A 0.9600
C2 C4 1.513(2)
C2 C3 1.514(2)
C2 H2 0.9800
C3 H3C 0.9600
C3 H3A 0.9600
C3 H3B 0.9600
C4 H4A 0.9700
C4 H4B 0.9700
C5 C10 1.379(2)
C5 C6 1.401(2)
C6 C7 1.364(2)
C6 Cl1 1.772(9)
C6 H6 0.9300
C7 C8 1.400(2)
C7 H7 0.9300
C8 C9 1.3844(19)
C8 C11 1.457(2)
C9 C10 1.3852(19)
C10 H10 0.9300
C11 C12 1.439(2)
C12 C13 1.343(2)
C12 H12 0.9300
C13 C14 1.470(2)
C14 C19 1.383(2)
C14 C15 1.386(2)
C15 C16 1.377(2)
C15 H15 0.9300
C16 C17 1.380(2)
C16 H16 0.9300
C17 C18 1.380(2)
C17 C20 1.499(2)
C18 C19 1.380(2)
C18 H18 0.9300
C19 H19 0.9300
C20 H20A 0.9600
C20 H20B 0.9600
C20 H20C 0.9600

loop_
_geom_hbond_atom_site_label_D
_geom_hbond_atom_site_label_H
_geom_hbond_atom_site_label_A
_geom_hbond_distance_DH
_geom_hbond_distance_HA
_geom_hbond_distance_DA
_geom_hbond_angle_DHA
_geom_hbond_publ_flag
C19 H19 O3 0.93 2.38 2.702(2) 100 y
C1 H1A O1 0.96 2.58 2.900(2) 100 y

loop_
_geom_torsion_atom_site_label_1
_geom_torsion_atom_site_label_2
_geom_torsion_atom_site_label_3
_geom_torsion_atom_site_label_4
_geom_torsion
C5 O1 C4 C2 176.62(13)
C1 C2 C4 O1 62.80(18)
C3 C2 C4 O1 -63.37(19)
C4 O1 C5 C10 7.0(2)
C4 O1 C5 C6 -172.61(13)
O1 C5 C6 C7 179.97(14)
C10 C5 C6 C7 0.3(2)
O1 C5 C6 Cl1 -1.0(4)
C10 C5 C6 Cl1 179.3(3)
C5 C6 C7 C8 -0.1(2)
Cl1 C6 C7 C8 -179.2(3)
C6 C7 C8 C9 -0.1(2)
C6 C7 C8 C11 -178.39(14)
C13 O3 C9 C8 1.8(2)
C13 O3 C9 C10 -177.59(12)
C7 C8 C9 O3 -179.21(13)
C11 C8 C9 O3 -0.9(2)
C7 C8 C9 C10 0.2(2)
C11 C8 C9 C10 178.47(13)
O1 C5 C10 C9 -179.90(13)
C6 C5 C10 C9 -0.3(2)
O3 C9 C10 C5 179.46(12)
C8 C9 C10 C5 0.0(2)
C9 C8 C11 O2 -179.02(14)
C7 C8 C11 O2 -0.8(2)
C9 C8 C11 C12 0.0(2)
C7 C8 C11 C12 178.16(14)
O2 C11 C12 C13 179.05(15)
C8 C11 C12 C13 0.1(2)
C11 C12 C13 O3 0.9(2)
C11 C12 C13 C14 -177.83(14)
C9 O3 C13 C12 -1.8(2)
C9 O3 C13 C14 177.06(12)
C12 C13 C14 C19 164.68(16)
O3 C13 C14 C19 -14.1(2)
C12 C13 C14 C15 -14.5(2)
O3 C13 C14 C15 166.74(13)
C19 C14 C15 C16 0.4(2)
C13 C14 C15 C16 179.60(14)
C14 C15 C16 C17 0.6(2)
C15 C16 C17 C18 -1.4(2)
C15 C16 C17 C20 177.83(15)
C16 C17 C18 C19 1.2(3)
C20 C17 C18 C19 -178.04(17)
C17 C18 C19 C14 -0.2(3)
C15 C14 C19 C18 -0.6(3)
C13 C14 C19 C18 -179.81(16)
